data_7052344
loop_
_publ_author_name
'Jorge S. Gancheff'
'Carlos Kremer'
'Oscar N. Ventura'
'Sixto Dom\'inguez'
'Carla Bazzicalupi'
'Antonio Bianchi'
'Leopoldo Suescun'
'Alvaro W. Mombr\'u'

_publ_section_title
;
 ReO<small><sub>2</sub></small><small><sup>+</sup></small> chelates
 with aliphatic diamines. Structural and proton transfer properties
;
_journal_issue 11
_journal_name_full 'New Journal of Chemistry'
_journal_page_first 1650
_journal_paper_doi 10.1039/b606797b
_journal_volume 30
_journal_year 2006
_chemical_formula_sum 'C12 H33 Cl2 N4 O10 Re'
_chemical_formula_weight 650.6
_chemical_name_systematic
;
?
;
_space_group_IT_number 61
_symmetry_cell_setting orthorhombic
_symmetry_space_group_name_Hall '-P 2ac 2ab'
_symmetry_space_group_name_H-M 'P b c a'
_atom_sites_solution_hydrogens geom
_atom_sites_solution_primary direct
_atom_sites_solution_secondary difmap
_audit_creation_method SHELXL-97
_cell_angle_alpha 90.000
_cell_angle_beta 90.000
_cell_angle_gamma 90.000
_cell_formula_units_Z 4
_cell_length_a 8.513(5)
_cell_length_b 15.322(5)
_cell_length_c 16.926(5)
_cell_measurement_temperature 293(2)
_cell_volume 2207.8(16)
_computing_structure_refinement 'SHELXL-97 (Sheldrick, 1997)'
_diffrn_ambient_temperature 293(2)
_diffrn_measured_fraction_theta_full 0.839
_diffrn_measured_fraction_theta_max 0.839
_diffrn_radiation_monochromator graphite
_diffrn_radiation_source 'fine-focus sealed tube'
_diffrn_radiation_type MoK\a
_diffrn_radiation_wavelength 0.71069
_diffrn_reflns_av_R_equivalents 0.0338
_diffrn_reflns_av_sigmaI/netI 0.0335
_diffrn_reflns_limit_h_max 9
_diffrn_reflns_limit_h_min -9
_diffrn_reflns_limit_k_max 16
_diffrn_reflns_limit_k_min -16
_diffrn_reflns_limit_l_max 17
_diffrn_reflns_limit_l_min -20
_diffrn_reflns_number 8468
_diffrn_reflns_theta_full 25.85
_diffrn_reflns_theta_max 25.85
_diffrn_reflns_theta_min 4.31
_exptl_absorpt_coefficient_mu 5.801
_exptl_crystal_density_diffrn 1.957
_exptl_crystal_density_method 'not measured'
_exptl_crystal_F_000 1296
_refine_diff_density_max 0.657
_refine_diff_density_min -0.717
_refine_diff_density_rms 0.118
_refine_ls_extinction_method none
_refine_ls_goodness_of_fit_ref 1.044
_refine_ls_hydrogen_treatment constr
_refine_ls_matrix_type full
_refine_ls_number_parameters 135
_refine_ls_number_reflns 1789
_refine_ls_number_restraints 0
_refine_ls_restrained_S_all 1.044
_refine_ls_R_factor_all 0.0782
_refine_ls_R_factor_gt 0.0422
_refine_ls_shift/su_max 0.000
_refine_ls_shift/su_mean 0.000
_refine_ls_structure_factor_coef Fsqd
_refine_ls_weighting_details 'calc w=1/[\s^2^(Fo^2^)+(0.0324P)^2^+19.8789P] where P=(Fo^2^+2Fc^2^)/3'
_refine_ls_weighting_scheme calc
_refine_ls_wR_factor_gt 0.0834
_refine_ls_wR_factor_ref 0.0965
_reflns_number_gt 1192
_reflns_number_total 1789
_reflns_threshold_expression >2sigma(I)
_cod_data_source_file b606797b.txt
_cod_data_source_block redeten
_cod_database_code 7052344

loop_
_symmetry_equiv_pos_as_xyz
'x, y, z'
'-x+1/2, -y, z+1/2'
'x+1/2, -y+1/2, -z'
'-x, y+1/2, -z+1/2'
'-x, -y, -z'
'x-1/2, y, -z-1/2'
'-x-1/2, y-1/2, z'
'x, -y-1/2, z-1/2'

loop_
_atom_site_label
_atom_site_type_symbol
_atom_site_fract_x
_atom_site_fract_y
_atom_site_fract_z
_atom_site_U_iso_or_equiv
_atom_site_adp_type
_atom_site_occupancy
_atom_site_symmetry_multiplicity
_atom_site_calc_flag
_atom_site_refinement_flags
_atom_site_disorder_assembly
_atom_site_disorder_group
Re1 Re 0.0000 0.0000 0.0000 0.02688(18) Uani 1 2 d S . .
Cl2 Cl 0.0987(3) -0.28304(16) 0.13778(15) 0.0466(6) Uani 1 1 d . . .
C5 C -0.0948(11) -0.0701(6) 0.1651(5) 0.035(2) Uani 1 1 d . . .
H5A H 0.0183 -0.0723 0.1717 0.042 Uiso 1 1 calc R . .
H5B H -0.1262 -0.1230 0.1380 0.042 Uiso 1 1 calc R . .
N2 N -0.1336(7) 0.0063(4) 0.1130(4) 0.0248(16) Uani 1 1 d . . .
C8 C -0.3870(12) -0.0689(7) 0.0714(6) 0.055(3) Uani 1 1 d . . .
H11A H -0.3507 -0.0799 0.0187 0.082 Uiso 1 1 calc R . .
H11B H -0.4989 -0.0612 0.0710 0.082 Uiso 1 1 calc R . .
H11C H -0.3604 -0.1174 0.1047 0.082 Uiso 1 1 calc R . .
C1 C -0.0621(12) 0.1612(6) 0.0956(5) 0.041(2) Uani 1 1 d . . .
H13A H -0.1637 0.1754 0.0729 0.050 Uiso 1 1 calc R . .
H13B H -0.0217 0.2128 0.1219 0.050 Uiso 1 1 calc R . .
C6 C -0.1695(13) -0.0698(7) 0.2458(6) 0.057(3) Uani 1 1 d . . .
H14A H -0.1557 -0.0135 0.2698 0.086 Uiso 1 1 calc R . .
H14B H -0.1207 -0.1136 0.2782 0.086 Uiso 1 1 calc R . .
H14C H -0.2796 -0.0822 0.2410 0.086 Uiso 1 1 calc R . .
C7 C -0.3107(10) 0.0118(6) 0.1024(6) 0.045(3) Uani 1 1 d . . .
H15A H -0.3576 0.0259 0.1531 0.054 Uiso 1 1 calc R . .
H15B H -0.3338 0.0595 0.0666 0.054 Uiso 1 1 calc R . .
C2 C -0.0784(12) 0.0883(6) 0.1531(5) 0.037(2) Uani 1 1 d . . .
H16A H -0.1529 0.1047 0.1939 0.045 Uiso 1 1 calc R . .
H16B H 0.0222 0.0776 0.1782 0.045 Uiso 1 1 calc R . .
O17 O 0.1600(9) -0.3703(4) 0.1385(4) 0.063(2) Uani 1 1 d . . .
O19 O 0.2099(10) -0.2257(5) 0.1003(5) 0.081(3) Uani 1 1 d . . .
O21 O 0.0744(13) -0.2541(6) 0.2146(5) 0.102(3) Uani 1 1 d . . .
O22 O -0.0407(9) -0.2787(5) 0.0919(6) 0.083(3) Uani 1 1 d . . .
N1 N 0.0477(9) 0.1331(5) 0.0327(5) 0.0375(19) Uani 1 1 d . . .
H1A H 0.1472 0.1378 0.0501 0.045 Uiso 1 1 calc R . .
H1B H 0.0367 0.1679 -0.0098 0.045 Uiso 1 1 calc R . .
O1 O 0.1674(7) -0.0355(4) 0.0543(3) 0.0405(16) Uani 1 1 d . . .

loop_
_atom_site_aniso_label
_atom_site_aniso_U_11
_atom_site_aniso_U_22
_atom_site_aniso_U_33
_atom_site_aniso_U_23
_atom_site_aniso_U_13
_atom_site_aniso_U_12
Re1 0.0310(3) 0.0238(3) 0.0258(3) 0.0000(2) 0.0031(2) 0.0005(2)
Cl2 0.0507(15) 0.0433(15) 0.0457(14) 0.0061(13) 0.0054(13) 0.0146(13)
C5 0.038(6) 0.039(6) 0.028(5) 0.006(4) 0.004(4) -0.004(5)
N2 0.028(3) 0.031(4) 0.016(3) -0.001(3) 0.008(3) 0.001(3)
C8 0.034(6) 0.079(8) 0.052(7) -0.001(6) -0.007(5) -0.026(6)
C1 0.044(6) 0.037(6) 0.044(6) -0.010(5) 0.010(5) 0.009(5)
C6 0.072(8) 0.065(7) 0.035(6) 0.006(6) 0.009(5) -0.009(6)
C7 0.034(5) 0.057(7) 0.044(6) 0.008(5) 0.010(4) 0.006(5)
C2 0.047(6) 0.043(6) 0.023(5) -0.005(4) 0.009(4) -0.006(5)
O17 0.076(5) 0.043(4) 0.070(5) 0.007(4) 0.014(4) 0.022(4)
O19 0.075(6) 0.070(5) 0.099(7) 0.031(5) 0.009(5) -0.002(5)
O21 0.171(10) 0.083(6) 0.053(5) 0.002(4) 0.017(6) 0.050(7)
O22 0.065(6) 0.056(5) 0.127(8) 0.011(5) -0.035(5) 0.004(4)
N1 0.038(5) 0.033(5) 0.041(4) -0.002(4) 0.001(4) -0.007(3)
O1 0.025(3) 0.070(4) 0.026(3) 0.004(3) -0.001(3) 0.007(3)

loop_
_atom_type_symbol
_atom_type_description
_atom_type_scat_dispersion_real
_atom_type_scat_dispersion_imag
_atom_type_scat_source
C C 0.0033 0.0016 'International Tables Vol C Tables 4.2.6.8 and 6.1.1.4'
H H 0.0000 0.0000 'International Tables Vol C Tables 4.2.6.8 and 6.1.1.4'
N N 0.0061 0.0033 'International Tables Vol C Tables 4.2.6.8 and 6.1.1.4'
O O 0.0106 0.0060 'International Tables Vol C Tables 4.2.6.8 and 6.1.1.4'
Cl Cl 0.1484 0.1585 'International Tables Vol C Tables 4.2.6.8 and 6.1.1.4'
Re Re -1.0185 7.2310 'International Tables Vol C Tables 4.2.6.8 and 6.1.1.4'

loop_
_geom_angle_atom_site_label_1
_geom_angle_atom_site_label_2
_geom_angle_atom_site_label_3
_geom_angle
_geom_angle_site_symmetry_1
_geom_angle_site_symmetry_3
_geom_angle_publ_flag
O1 Re1 O1 180.0(5) . 5 ?
O1 Re1 N1 90.3(3) . . ?
O1 Re1 N1 89.7(3) 5 . ?
O1 Re1 N1 89.7(3) . 5 ?
O1 Re1 N1 90.3(3) 5 5 ?
N1 Re1 N1 180.0(4) . 5 ?
O1 Re1 N2 91.2(2) . 5 ?
O1 Re1 N2 88.8(2) 5 5 ?
N1 Re1 N2 99.5(3) . 5 ?
N1 Re1 N2 80.5(3) 5 5 ?
O1 Re1 N2 88.8(2) . . ?
O1 Re1 N2 91.2(2) 5 . ?
N1 Re1 N2 80.5(3) . . ?
N1 Re1 N2 99.5(3) 5 . ?
N2 Re1 N2 180.0(3) 5 . ?
O21 Cl2 O22 111.9(6) . . ?
O21 Cl2 O17 110.1(5) . . ?
O22 Cl2 O17 110.6(5) . . ?
O21 Cl2 O19 108.4(6) . . ?
O22 Cl2 O19 106.3(5) . . ?
O17 Cl2 O19 109.5(5) . . ?
N2 C5 C6 115.9(8) . . ?
C5 N2 C2 108.5(6) . . ?
C5 N2 C7 109.3(6) . . ?
C2 N2 C7 108.5(7) . . ?
C5 N2 Re1 110.9(5) . . ?
C2 N2 Re1 105.3(5) . . ?
C7 N2 Re1 114.1(5) . . ?
N1 C1 C2 108.1(7) . . ?
C8 C7 N2 115.3(8) . . ?
C1 C2 N2 111.2(7) . . ?
C1 N1 Re1 110.0(5) . . ?

loop_
_geom_bond_atom_site_label_1
_geom_bond_atom_site_label_2
_geom_bond_distance
_geom_bond_site_symmetry_2
_geom_bond_publ_flag
Re1 O1 1.780(6) . ?
Re1 O1 1.780(6) 5 ?
Re1 N1 2.152(7) . ?
Re1 N1 2.152(7) 5 ?
Re1 N2 2.228(6) 5 ?
Re1 N2 2.228(6) . ?
Cl2 O21 1.390(8) . ?
Cl2 O22 1.420(8) . ?
Cl2 O17 1.435(7) . ?
Cl2 O19 1.438(8) . ?
C5 N2 1.502(10) . ?
C5 C6 1.508(12) . ?
N2 C2 1.503(10) . ?
N2 C7 1.520(10) . ?
C8 C7 1.491(13) . ?
C1 N1 1.481(11) . ?
C1 C2 1.488(12) . ?
